data_7034408
loop_
_publ_author_name
'Wang, Yong'
'Lin, Chensheng'
'Ma, Xiao'
'Xue, Zhenzhen'
'Zhu, Xiaoquan'
'Cao, Wenhai'
'Hu, Shengmin'
'Sheng, Tianlu'
'Wu, Xintao'

_publ_section_title
;
 Influence of the central diamagnetic cyanidometal on the distant magnetic
 interaction in cyanide-bridged Fe(iii)-M(ii)-Fe(iii) complexes.
;
_journal_issue 16
_journal_name_full 'Dalton transactions (Cambridge, England : 2003)'
_journal_page_first 7437
_journal_page_last 7448
_journal_paper_doi 10.1039/c5dt00383k
_journal_volume 44
_journal_year 2015
_chemical_formula_sum 'C90 H83 F24 Fe3 N9 O0 P8'
_chemical_formula_weight 2161.96
_chemical_name_systematic
; 
 ? 
;
_space_group_IT_number 14
_symmetry_cell_setting monoclinic
_symmetry_space_group_name_Hall '-P 2ybc'
_symmetry_space_group_name_H-M 'P 1 21/c 1'
_atom_sites_solution_hydrogens geom
_atom_sites_solution_primary direct
_atom_sites_solution_secondary difmap
_audit_creation_method SHELXL-97
_audit_update_record
;
2015-03-08 deposited with the CCDC.
2015-03-12 downloaded from the CCDC.
;
_cell_angle_alpha 90.00
_cell_angle_beta 97.160(2)
_cell_angle_gamma 90.00
_cell_formula_units_Z 4
_cell_length_a 17.0101(5)
_cell_length_b 20.1743(4)
_cell_length_c 28.6493(9)
_cell_measurement_reflns_used 23312
_cell_measurement_temperature 123(2)
_cell_measurement_theta_max 27.4855
_cell_measurement_theta_min 2.5025
_cell_volume 9754.8(5)
_computing_cell_refinement 'CrystalClear (Rigaku Inc., 2008)'
_computing_data_collection 'CrystalClear (Rigaku Inc., 2008)'
_computing_data_reduction 'CrystalClear (Rigaku Inc., 2008)'
_computing_molecular_graphics 'Bruker SHELXTL'
_computing_publication_material 'Bruker SHELXTL'
_computing_structure_refinement 'SHELXL-97 (Sheldrick, 2008)'
_computing_structure_solution 'SHELXS-97 (Sheldrick, 2008)'
_diffrn_ambient_temperature 123(2)
_diffrn_detector_area_resol_mean 28.5714
_diffrn_measured_fraction_theta_full 0.987
_diffrn_measured_fraction_theta_max 0.987
_diffrn_measurement_device_type Saturn724+
_diffrn_measurement_method CCD_Profile_fitting
_diffrn_radiation_monochromator graphite
_diffrn_radiation_source 'fine-focus sealed tube'
_diffrn_radiation_type MoK\a
_diffrn_radiation_wavelength 0.71073
_diffrn_reflns_av_R_equivalents 0.0381
_diffrn_reflns_av_sigmaI/netI 0.0496
_diffrn_reflns_limit_h_max 22
_diffrn_reflns_limit_h_min -22
_diffrn_reflns_limit_k_max 25
_diffrn_reflns_limit_k_min -25
_diffrn_reflns_limit_l_max 37
_diffrn_reflns_limit_l_min -37
_diffrn_reflns_number 76413
_diffrn_reflns_theta_full 27.48
_diffrn_reflns_theta_max 27.48
_diffrn_reflns_theta_min 2.23
_exptl_absorpt_coefficient_mu 0.666
_exptl_absorpt_correction_T_max 1.0000
_exptl_absorpt_correction_T_min 0.7911
_exptl_absorpt_correction_type multi-scan
_exptl_absorpt_process_details 'RIGAKU/MSC(2004), CrystalClear Version 1.3.6'
_exptl_crystal_colour brown
_exptl_crystal_density_diffrn 1.472
_exptl_crystal_density_method 'not measured'
_exptl_crystal_description Prism
_exptl_crystal_F_000 4400
_exptl_crystal_size_max 0.7000
_exptl_crystal_size_mid 0.4200
_exptl_crystal_size_min 0.3800
_refine_diff_density_max 1.001
_refine_diff_density_min -0.638
_refine_diff_density_rms 0.086
_refine_ls_extinction_method none
_refine_ls_goodness_of_fit_ref 1.041
_refine_ls_hydrogen_treatment constr
_refine_ls_matrix_type full
_refine_ls_number_parameters 1391
_refine_ls_number_reflns 22081
_refine_ls_number_restraints 549
_refine_ls_restrained_S_all 1.057
_refine_ls_R_factor_all 0.0685
_refine_ls_R_factor_gt 0.0611
_refine_ls_shift/su_max 0.001
_refine_ls_shift/su_mean 0.000
_refine_ls_structure_factor_coef Fsqd
_refine_ls_weighting_details 'calc w=1/[\s^2^(Fo^2^)+(0.0915P)^2^+12.7314P] where P=(Fo^2^+2Fc^2^)/3'
_refine_ls_weighting_scheme calc
_refine_ls_wR_factor_gt 0.1666
_refine_ls_wR_factor_ref 0.1731
_reflns_number_gt 19744
_reflns_number_total 22081
_reflns_threshold_expression >2sigma(I)
_cod_data_source_file c5dt00383k2.cif
_cod_data_source_block 1037811
_cod_depositor_comments
;
The following automatic conversions were performed:

'_exptl_absorpt_correction_type' value 'Multi-scan' changed to
'multi-scan' according to
/usr/data/users/saulius/crontab/automatic-downloads/rss-feeds/RSC/lib/dictionaries/cif_core.dic
dictionary named 'cif_core.dic' version 2.4.2 from 2011-04-26.

Automatic conversion script
Id: cif_fix_values 3105 2015-03-04 15:46:00Z robertas 

 Adding full bibliography for 7034402--7034410.cif.
;
_cod_original_sg_symbol_H-M P21/c
_cod_database_code 7034408

loop_
_symmetry_equiv_pos_as_xyz
'x, y, z'
'-x, y+1/2, -z+1/2'
'-x, -y, -z'
'x, -y-1/2, z-1/2'

loop_
_atom_site_label
_atom_site_type_symbol
_atom_site_fract_x
_atom_site_fract_y
_atom_site_fract_z
_atom_site_U_iso_or_equiv
_atom_site_adp_type
_atom_site_occupancy
_atom_site_symmetry_multiplicity
_atom_site_calc_flag
_atom_site_refinement_flags
_atom_site_disorder_assembly
_atom_site_disorder_group
Fe1 Fe 0.21228(3) 0.32766(2) 0.372431(14) 0.02758(11) Uani 1 1 d . . .
Fe2 Fe 0.47079(2) 0.35062(2) 0.163658(14) 0.02607(10) Uani 1 1 d . . .
Fe3 Fe 0.22699(2) 0.43431(2) 0.218987(14) 0.02455(10) Uani 1 1 d . . .
C1 C 0.23208(16) 0.39138(14) 0.27749(10) 0.0256(6) Uani 1 1 d . . .
C2 C 0.32052(17) 0.39733(14) 0.20217(10) 0.0264(6) Uani 1 1 d . . .
C3 C 0.1808(2) 0.47513(18) 0.11819(11) 0.0366(7) Uani 1 1 d . . .
H3A H 0.1569 0.4338 0.1138 0.044 Uiso 1 1 calc R . .
C4 C 0.1757(2) 0.5190(2) 0.08056(13) 0.0447(9) Uani 1 1 d . . .
H4A H 0.1480 0.5076 0.0517 0.054 Uiso 1 1 calc R . .
C5 C 0.2124(2) 0.5794(2) 0.08677(14) 0.0518(10) Uani 1 1 d . . .
H5A H 0.2104 0.6092 0.0619 0.062 Uiso 1 1 calc R . .
C6 C 0.2523(2) 0.59597(19) 0.13008(14) 0.0452(9) Uani 1 1 d . . .
H6A H 0.2776 0.6367 0.1345 0.054 Uiso 1 1 calc R . .
C7 C 0.25421(18) 0.55083(17) 0.16722(12) 0.0342(7) Uani 1 1 d . . .
C8 C 0.29238(18) 0.56315(16) 0.21487(13) 0.0341(7) Uani 1 1 d . . .
C9 C 0.3314(2) 0.62154(18) 0.22902(15) 0.0435(8) Uani 1 1 d U . .
H9A H 0.3348 0.6560 0.2078 0.052 Uiso 1 1 calc R . .
C10 C 0.3651(2) 0.62754(19) 0.27499(16) 0.0498(9) Uani 1 1 d . . .
H10A H 0.3909 0.6666 0.2851 0.060 Uiso 1 1 calc R . .
C11 C 0.3607(2) 0.57633(19) 0.30588(14) 0.0441(8) Uani 1 1 d . . .
H11A H 0.3834 0.5801 0.3370 0.053 Uiso 1 1 calc R . .
C12 C 0.32184(19) 0.51865(17) 0.28992(12) 0.0355(7) Uani 1 1 d . . .
H12A H 0.3198 0.4835 0.3107 0.043 Uiso 1 1 calc R . .
C13 C 0.10815(19) 0.52979(16) 0.25057(11) 0.0320(6) Uani 1 1 d . . .
H13A H 0.1512 0.5544 0.2642 0.038 Uiso 1 1 calc R . .
C14 C 0.0332(2) 0.55331(18) 0.25326(13) 0.0394(7) Uani 1 1 d . . .
H14A H 0.0257 0.5934 0.2681 0.047 Uiso 1 1 calc R . .
C15 C -0.0313(2) 0.5163(2) 0.23335(14) 0.0455(8) Uani 1 1 d . . .
H15A H -0.0826 0.5311 0.2351 0.055 Uiso 1 1 calc R . .
C16 C -0.01879(19) 0.45785(19) 0.21115(13) 0.0414(8) Uani 1 1 d . . .
H16A H -0.0615 0.4327 0.1976 0.050 Uiso 1 1 calc R . .
C17 C 0.05841(18) 0.43654(16) 0.20913(11) 0.0307(6) Uani 1 1 d . . .
C18 C 0.07880(18) 0.37465(16) 0.18676(10) 0.0308(6) Uani 1 1 d . . .
C19 C 0.0236(2) 0.32956(18) 0.16535(12) 0.0383(7) Uani 1 1 d . . .
H19A H -0.0303 0.3379 0.1642 0.046 Uiso 1 1 calc R . .
C20 C 0.0495(2) 0.27288(19) 0.14602(12) 0.0436(8) Uani 1 1 d . . .
H20A H 0.0133 0.2425 0.1315 0.052 Uiso 1 1 calc R . .
C21 C 0.1296(2) 0.26099(18) 0.14824(12) 0.0417(8) Uani 1 1 d . . .
H21A H 0.1479 0.2228 0.1350 0.050 Uiso 1 1 calc R . .
C22 C 0.1823(2) 0.30641(16) 0.17040(11) 0.0347(7) Uani 1 1 d . . .
H22A H 0.2363 0.2976 0.1726 0.042 Uiso 1 1 calc R . .
C23 C 0.2322(2) 0.28172(18) 0.43765(11) 0.0379(7) Uani 1 1 d . . .
H23A H 0.1936 0.2556 0.4526 0.046 Uiso 1 1 calc R . .
C24 C 0.28750(19) 0.25654(17) 0.40874(12) 0.0358(7) Uani 1 1 d . . .
H24A H 0.2928 0.2101 0.3995 0.043 Uiso 1 1 calc R . .
C25 C 0.33521(19) 0.31009(18) 0.39670(12) 0.0370(7) Uani 1 1 d . . .
H25A H 0.3782 0.3074 0.3769 0.044 Uiso 1 1 calc R . .
C26 C 0.3101(2) 0.36806(18) 0.41844(12) 0.0396(7) Uani 1 1 d . . .
H26A H 0.3326 0.4125 0.4162 0.048 Uiso 1 1 calc R . .
C27 C 0.2471(2) 0.35098(19) 0.44383(11) 0.0404(8) Uani 1 1 d . . .
H27A H 0.2194 0.3811 0.4631 0.048 Uiso 1 1 calc R . .
C28 C 0.05856(18) 0.30745(16) 0.29595(11) 0.0316(6) Uani 1 1 d . . .
H28A H 0.0822 0.3365 0.2746 0.038 Uiso 1 1 calc R . .
H28B H 0.0193 0.2800 0.2776 0.038 Uiso 1 1 calc R . .
C29 C 0.0191(2) 0.34868(18) 0.33148(12) 0.0380(7) Uani 1 1 d . . .
H29A H -0.0202 0.3220 0.3446 0.046 Uiso 1 1 calc R . .
H29B H -0.0076 0.3865 0.3157 0.046 Uiso 1 1 calc R . .
C30 C 0.2530(2) 0.13369(17) 0.21990(12) 0.0380(7) Uani 1 1 d . . .
H30A H 0.2765 0.1077 0.1986 0.046 Uiso 1 1 calc R . .
C31 C 0.1724(2) 0.13131(18) 0.22058(12) 0.0399(7) Uani 1 1 d . . .
H31A H 0.1415 0.1041 0.1995 0.048 Uiso 1 1 calc R . .
C32 C 0.1369(2) 0.16909(18) 0.25241(11) 0.0363(7) Uani 1 1 d . . .
H32A H 0.0823 0.1671 0.2526 0.044 Uiso 1 1 calc R . .
C33 C 0.18290(18) 0.21029(15) 0.28432(10) 0.0292(6) Uani 1 1 d . . .
C34 C 0.26400(18) 0.21307(16) 0.28302(11) 0.0316(6) Uani 1 1 d . . .
H34A H 0.2952 0.2407 0.3037 0.038 Uiso 1 1 calc R . .
C35 C 0.2990(2) 0.17453(17) 0.25074(12) 0.0365(7) Uani 1 1 d . . .
H35A H 0.3535 0.1764 0.2501 0.044 Uiso 1 1 calc R . .
C36 C 0.08011(18) 0.18993(16) 0.35387(10) 0.0308(6) Uani 1 1 d . . .
C37 C 0.12039(19) 0.14690(16) 0.38689(11) 0.0329(6) Uani 1 1 d . . .
H37A H 0.1740 0.1536 0.3968 0.039 Uiso 1 1 calc R . .
C38 C 0.0814(2) 0.09467(18) 0.40481(12) 0.0391(7) Uani 1 1 d . . .
H38A H 0.1089 0.0659 0.4263 0.047 Uiso 1 1 calc R . .
C39 C 0.0011(2) 0.0849(2) 0.39084(13) 0.0441(8) Uani 1 1 d . . .
H39A H -0.0255 0.0502 0.4034 0.053 Uiso 1 1 calc R . .
C40 C -0.0387(2) 0.1270(2) 0.35828(13) 0.0452(8) Uani 1 1 d . . .
H40A H -0.0923 0.1201 0.3485 0.054 Uiso 1 1 calc R . .
C41 C -0.00008(19) 0.17965(18) 0.33989(12) 0.0371(7) Uani 1 1 d . . .
H41A H -0.0279 0.2080 0.3182 0.045 Uiso 1 1 calc R . .
C42 C 0.0524(2) 0.36229(18) 0.43371(12) 0.0383(7) Uani 1 1 d . . .
C43 C 0.0214(3) 0.3005(2) 0.44214(14) 0.0502(9) Uani 1 1 d . . .
H43A H 0.0194 0.2678 0.4191 0.060 Uiso 1 1 calc R . .
C44 C -0.0068(3) 0.2870(2) 0.48457(16) 0.0603(12) Uani 1 1 d . . .
H44A H -0.0274 0.2454 0.4899 0.072 Uiso 1 1 calc R . .
C45 C -0.0042(3) 0.3351(2) 0.51868(15) 0.0585(11) Uani 1 1 d . . .
H45A H -0.0235 0.3261 0.5470 0.070 Uiso 1 1 calc R . .
C46 C 0.0269(3) 0.3964(2) 0.51102(13) 0.0522(10) Uani 1 1 d . . .
H46A H 0.0286 0.4287 0.5343 0.063 Uiso 1 1 calc R . .
C47 C 0.0557(2) 0.4107(2) 0.46867(12) 0.0441(8) Uani 1 1 d . . .
H47A H 0.0770 0.4522 0.4638 0.053 Uiso 1 1 calc R . .
C48 C 0.0977(2) 0.46749(17) 0.37499(11) 0.0378(7) Uani 1 1 d . . .
C49 C 0.1683(2) 0.50155(18) 0.37606(13) 0.0448(8) Uani 1 1 d . . .
H49A H 0.2157 0.4782 0.3780 0.054 Uiso 1 1 calc R . .
C50 C 0.1692(3) 0.5705(2) 0.37434(16) 0.0544(10) Uani 1 1 d . . .
H50A H 0.2169 0.5931 0.3750 0.065 Uiso 1 1 calc R . .
C51 C 0.0983(3) 0.6052(2) 0.37170(15) 0.0538(10) Uani 1 1 d . . .
H51A H 0.0988 0.6512 0.3706 0.065 Uiso 1 1 calc R . .
C52 C 0.0276(3) 0.5720(2) 0.37072(13) 0.0508(10) Uani 1 1 d . . .
H52A H -0.0196 0.5958 0.3690 0.061 Uiso 1 1 calc R . .
C53 C 0.0261(2) 0.50327(19) 0.37233(12) 0.0434(8) Uani 1 1 d . . .
H53A H -0.0218 0.4809 0.3717 0.052 Uiso 1 1 calc R . .
C54 C 0.4459(2) 0.24599(16) 0.16160(12) 0.0370(7) Uani 1 1 d . . .
H54A H 0.3933 0.2256 0.1557 0.044 Uiso 1 1 calc R . .
C55 C 0.4863(2) 0.26337(16) 0.20613(12) 0.0344(7) Uani 1 1 d . . .
H55A H 0.4665 0.2568 0.2365 0.041 Uiso 1 1 calc R . .
C56 C 0.56037(19) 0.29103(16) 0.19946(12) 0.0355(7) Uani 1 1 d . . .
H56A H 0.6013 0.3059 0.2244 0.043 Uiso 1 1 calc R . .
C57 C 0.5662(2) 0.29213(17) 0.15029(13) 0.0393(8) Uani 1 1 d . . .
H57A H 0.6121 0.3066 0.1353 0.047 Uiso 1 1 calc R . .
C58 C 0.4946(2) 0.26343(16) 0.12711(12) 0.0388(7) Uani 1 1 d . . .
H58A H 0.4822 0.2562 0.0932 0.047 Uiso 1 1 calc R . .
C59 C 0.45619(19) 0.49727(16) 0.10604(11) 0.0344(7) Uani 1 1 d . . .
H59A H 0.5031 0.5144 0.0941 0.041 Uiso 1 1 calc R . .
H59B H 0.4103 0.5198 0.0899 0.041 Uiso 1 1 calc R . .
C60 C 0.46170(18) 0.51002(16) 0.15898(11) 0.0313(6) Uani 1 1 d . . .
H60A H 0.4094 0.5075 0.1691 0.038 Uiso 1 1 calc R . .
H60B H 0.4829 0.5540 0.1662 0.038 Uiso 1 1 calc R . .
C61 C 0.5141(2) 0.38816(17) 0.05112(11) 0.0347(7) Uani 1 1 d . . .
C62 C 0.4890(2) 0.3452(2) 0.01397(13) 0.0480(9) Uani 1 1 d . . .
H62A H 0.4380 0.3277 0.0105 0.058 Uiso 1 1 calc R . .
C63 C 0.5419(3) 0.3291(3) -0.01780(15) 0.0612(12) Uani 1 1 d . . .
H63A H 0.5256 0.3009 -0.0428 0.073 Uiso 1 1 calc R . .
C64 C 0.6169(3) 0.3538(2) -0.01285(15) 0.0593(11) Uani 1 1 d . . .
H64A H 0.6510 0.3427 -0.0346 0.071 Uiso 1 1 calc R . .
C65 C 0.6426(2) 0.3952(2) 0.02401(15) 0.0511(10) Uani 1 1 d . . .
H65A H 0.6941 0.4116 0.0274 0.061 Uiso 1 1 calc R . .
C66 C 0.5913(2) 0.41242(19) 0.05611(13) 0.0414(8) Uani 1 1 d . . .
H66A H 0.6086 0.4404 0.0811 0.050 Uiso 1 1 calc R . .
C67 C 0.34961(19) 0.39392(16) 0.06321(11) 0.0332(6) Uani 1 1 d . . .
C68 C 0.3239(2) 0.43515(19) 0.02497(13) 0.0420(8) Uani 1 1 d . . .
H68A H 0.3563 0.4691 0.0165 0.050 Uiso 1 1 calc R . .
C69 C 0.2497(2) 0.4250(2) -0.00019(13) 0.0486(9) Uani 1 1 d . . .
H69A H 0.2326 0.4522 -0.0257 0.058 Uiso 1 1 calc R . .
C70 C 0.2008(2) 0.3748(2) 0.01229(13) 0.0471(9) Uani 1 1 d . . .
H70A H 0.1506 0.3691 -0.0042 0.057 Uiso 1 1 calc R . .
C71 C 0.2271(2) 0.3332(2) 0.04933(12) 0.0433(8) Uani 1 1 d . . .
H71A H 0.1950 0.2987 0.0573 0.052 Uiso 1 1 calc R . .
C72 C 0.3014(2) 0.34282(17) 0.07465(11) 0.0368(7) Uani 1 1 d . . .
H72A H 0.3188 0.3147 0.0995 0.044 Uiso 1 1 calc R . .
C73 C 0.62601(18) 0.46841(16) 0.17615(12) 0.0334(6) Uani 1 1 d . . .
C74 C 0.6426(2) 0.53171(18) 0.16052(14) 0.0425(8) Uani 1 1 d . . .
H74A H 0.6034 0.5641 0.1578 0.051 Uiso 1 1 calc R . .
C75 C 0.7176(2) 0.5463(2) 0.14908(16) 0.0512(10) Uani 1 1 d . . .
H75A H 0.7289 0.5889 0.1394 0.061 Uiso 1 1 calc R . .
C76 C 0.7757(2) 0.4979(2) 0.15204(18) 0.0560(11) Uani 1 1 d . . .
H76A H 0.8252 0.5074 0.1432 0.067 Uiso 1 1 calc R . .
C77 C 0.7600(2) 0.4360(2) 0.16804(19) 0.0592(12) Uani 1 1 d . . .
H77A H 0.7992 0.4036 0.1705 0.071 Uiso 1 1 calc R . .
C78 C 0.6858(2) 0.42149(19) 0.18064(16) 0.0483(9) Uani 1 1 d . . .
H78A H 0.6761 0.3796 0.1923 0.058 Uiso 1 1 calc R . .
C79 C 0.52962(19) 0.46437(16) 0.25202(11) 0.0341(7) Uani 1 1 d . . .
C80 C 0.5552(2) 0.52654(18) 0.26898(13) 0.0425(8) Uani 1 1 d . . .
H80A H 0.5687 0.5588 0.2482 0.051 Uiso 1 1 calc R . .
C81 C 0.5604(2) 0.5405(2) 0.31644(14) 0.0490(9) Uani 1 1 d . . .
H81A H 0.5769 0.5822 0.3275 0.059 Uiso 1 1 calc R . .
C82 C 0.5412(3) 0.4928(2) 0.34741(13) 0.0500(9) Uani 1 1 d . . .
H82A H 0.5466 0.5019 0.3795 0.060 Uiso 1 1 calc R . .
C83 C 0.5140(3) 0.4314(2) 0.33141(13) 0.0500(9) Uani 1 1 d . . .
H83A H 0.4998 0.3998 0.3525 0.060 Uiso 1 1 calc R . .
C84 C 0.5077(2) 0.41688(19) 0.28317(12) 0.0430(8) Uani 1 1 d . . .
H84A H 0.4890 0.3758 0.2721 0.052 Uiso 1 1 calc R . .
N1 N 0.22876(15) 0.36863(13) 0.31456(9) 0.0283(5) Uani 1 1 d . . .
N2 N 0.37740(14) 0.37883(13) 0.18747(9) 0.0279(5) Uani 1 1 d . . .
N3 N 0.21911(15) 0.49036(13) 0.16094(9) 0.0310(5) Uani 1 1 d . . .
N4 N 0.28705(14) 0.51197(13) 0.24542(9) 0.0290(5) Uani 1 1 d . . .
N5 N 0.15804(15) 0.36322(13) 0.18893(8) 0.0284(5) Uani 1 1 d . . .
N6 N 0.12187(14) 0.47217(13) 0.22882(8) 0.0274(5) Uani 1 1 d . . .
P1 P 0.13475(4) 0.25535(4) 0.32790(3) 0.02704(16) Uani 1 1 d . . .
P2 P 0.09452(5) 0.37763(4) 0.37922(3) 0.03195(17) Uani 1 1 d . . .
P3 P 0.44777(5) 0.40676(4) 0.09474(3) 0.02907(17) Uani 1 1 d . . .
P4 P 0.52687(5) 0.44725(4) 0.18970(3) 0.02882(16) Uani 1 1 d . . .
P5 P 0.48749(5) 0.71916(4) 0.15779(3) 0.03138(17) Uani 1 1 d . . .
P7 P -0.16488(5) 0.24364(5) 0.22424(4) 0.0407(2) Uani 1 1 d . . .
F1 F 0.47230(12) 0.77113(10) 0.11560(7) 0.0420(5) Uani 1 1 d . . .
F2 F 0.42288(12) 0.66968(11) 0.13133(7) 0.0443(5) Uani 1 1 d . . .
F3 F 0.42104(12) 0.75375(11) 0.18433(7) 0.0434(5) Uani 1 1 d . . .
F4 F 0.55570(12) 0.68418(10) 0.13237(7) 0.0413(5) Uani 1 1 d . . .
F5 F 0.50425(12) 0.66711(10) 0.20054(7) 0.0400(4) Uani 1 1 d . . .
F6 F 0.55302(11) 0.76830(10) 0.18476(7) 0.0373(4) Uani 1 1 d . . .
P6 P 0.07030(19) 0.59879(18) 0.95579(13) 0.0394(6) Uani 0.664(8) 1 d PU A 1
F7 F 0.1631(3) 0.6000(5) 0.9719(3) 0.109(2) Uani 0.664(8) 1 d PU A 1
F8 F -0.0212(3) 0.6016(4) 0.9413(2) 0.095(2) Uani 0.664(8) 1 d PU A 1
F9 F 0.0508(7) 0.6210(8) 1.0045(5) 0.080(3) Uani 0.664(8) 1 d PU A 1
F10 F 0.0757(8) 0.6734(6) 0.9367(5) 0.092(4) Uani 0.664(8) 1 d PU A 1
F11 F 0.0696(4) 0.52600(19) 0.97415(13) 0.0757(19) Uani 0.664(8) 1 d PU A 1
F12 F 0.0805(5) 0.5738(3) 0.90457(17) 0.090(2) Uani 0.664(8) 1 d PU A 1
P6A P 0.0927(6) 0.6164(5) 0.9516(3) 0.063(2) Uani 0.336(8) 1 d PU A 2
F7A F 0.0120(10) 0.5812(6) 0.9256(5) 0.093(4) Uani 0.336(8) 1 d PU A 2
F8A F 0.0791(15) 0.6301(15) 1.0040(8) 0.088(7) Uani 0.336(8) 1 d PU A 2
F9A F 0.1296(9) 0.6127(9) 0.9051(4) 0.113(5) Uani 0.336(8) 1 d PU A 2
F10A F 0.1428(8) 0.5519(5) 0.9643(3) 0.082(4) Uani 0.336(8) 1 d PU A 2
F11A F 0.0624(15) 0.6829(13) 0.9385(7) 0.062(4) Uani 0.336(8) 1 d PU A 2
F12A F 0.1707(9) 0.6520(9) 0.9777(5) 0.121(5) Uani 0.336(8) 1 d PU A 2
F13 F -0.12899(16) 0.31162(14) 0.24474(15) 0.0912(11) Uani 1 1 d U . .
F14 F -0.25258(13) 0.27144(13) 0.22409(11) 0.0680(8) Uani 1 1 d . . .
F15 F -0.16732(16) 0.21538(18) 0.27527(9) 0.0793(9) Uani 1 1 d . . .
F16 F -0.16090(17) 0.27088(19) 0.17235(12) 0.0899(11) Uani 1 1 d . . .
F17 F -0.19932(15) 0.17572(13) 0.20267(11) 0.0667(7) Uani 1 1 d . . .
F18 F -0.07616(12) 0.21584(11) 0.22430(8) 0.0491(5) Uani 1 1 d . . .
P8 P 0.2520(2) 0.37078(19) 0.57812(9) 0.0657(10) Uani 0.479(5) 1 d PU B 1
F19 F 0.2764(12) 0.3059(9) 0.6134(7) 0.057(3) Uani 0.479(5) 1 d PU B 1
F20 F 0.3231(8) 0.3415(9) 0.5492(5) 0.138(5) Uani 0.479(5) 1 d PU B 1
F21 F 0.1948(6) 0.3235(4) 0.5455(3) 0.070(2) Uani 0.479(5) 1 d PU B 1
F22 F 0.1815(4) 0.3921(3) 0.6050(2) 0.078(2) Uani 0.479(5) 1 d PU B 1
F23 F 0.2318(5) 0.4277(4) 0.5399(2) 0.093(2) Uani 0.479(5) 1 d PU B 1
F24 F 0.3147(7) 0.4121(6) 0.6080(4) 0.119(4) Uani 0.479(5) 1 d PU B 1
P8A P 0.3075(3) 0.36462(13) 0.57232(9) 0.0641(11) Uani 0.521(5) 1 d PU B 2
F19A F 0.3978(4) 0.3711(3) 0.59619(18) 0.0798(19) Uani 0.521(5) 1 d PU B 2
F20A F 0.2786(7) 0.4254(5) 0.6067(3) 0.104(4) Uani 0.521(5) 1 d PU B 2
F21A F 0.3220(5) 0.4168(3) 0.5336(2) 0.097(3) Uani 0.521(5) 1 d PU B 2
F22A F 0.2195(5) 0.3553(5) 0.5485(3) 0.093(3) Uani 0.521(5) 1 d PU B 2
F23A F 0.2897(14) 0.3197(10) 0.6148(8) 0.090(6) Uani 0.521(5) 1 d PU B 2
F24A F 0.3350(6) 0.3056(3) 0.5411(3) 0.070(2) Uani 0.521(5) 1 d PU B 2
C85 C 0.4241(8) 0.5501(8) 0.4486(5) 0.160(5) Uani 0.741(9) 1 d PDU C 1
C86 C 0.4736(12) 0.5903(10) 0.4847(7) 0.232(8) Uani 0.741(9) 1 d PDU C 1
H86A H 0.5286 0.5817 0.4828 0.348 Uiso 0.741(9) 1 calc PR C 1
H86B H 0.4613 0.5786 0.5155 0.348 Uiso 0.741(9) 1 calc PR C 1
H86C H 0.4629 0.6365 0.4791 0.348 Uiso 0.741(9) 1 calc PR C 1
N7 N 0.3776(6) 0.5230(3) 0.4238(3) 0.111(3) Uani 0.741(9) 1 d PDU C 1
C85A C 0.505(2) 0.629(2) 0.5002(16) 0.178(12) Uani 0.259(9) 1 d PDU C 2
C86A C 0.5094(17) 0.5813(17) 0.5393(11) 0.144(11) Uani 0.259(9) 1 d PDU C 2
H86D H 0.4568 0.5675 0.5437 0.216 Uiso 0.259(9) 1 calc PR C 2
H86E H 0.5342 0.6019 0.5676 0.216 Uiso 0.259(9) 1 calc PR C 2
H86F H 0.5398 0.5435 0.5321 0.216 Uiso 0.259(9) 1 calc PR C 2
N7A N 0.5337(15) 0.6678(16) 0.4781(10) 0.134(10) Uani 0.259(9) 1 d PDU C 2
C87 C -0.2969(7) 0.2211(6) 0.0737(4) 0.155(4) Uani 1 1 d DU . .
C88 C -0.2284(8) 0.2337(8) 0.0505(6) 0.235(6) Uani 1 1 d DU . .
H88A H -0.1984 0.2694 0.0661 0.352 Uiso 1 1 calc R . .
H88B H -0.2447 0.2456 0.0183 0.352 Uiso 1 1 calc R . .
H88C H -0.1961 0.1945 0.0516 0.352 Uiso 1 1 calc R . .
N8 N -0.3576(8) 0.1932(7) 0.0773(6) 0.268(6) Uani 1 1 d DU . .
C89 C -0.2100(5) 0.4357(5) 0.3108(4) 0.093(3) Uani 0.632(8) 1 d PDU D 1
C90 C -0.2711(7) 0.3892(6) 0.3157(4) 0.110(4) Uani 0.632(8) 1 d PDU D 1
H90A H -0.3199 0.4048 0.2988 0.165 Uiso 0.632(8) 1 calc PR D 1
H90B H -0.2772 0.3843 0.3484 0.165 Uiso 0.632(8) 1 calc PR D 1
H90C H -0.2575 0.3472 0.3032 0.165 Uiso 0.632(8) 1 calc PR D 1
N9 N -0.1522(7) 0.4605(6) 0.3148(5) 0.137(4) Uani 0.632(8) 1 d PDU D 1
C89A C -0.226(2) 0.3283(18) 0.3723(14) 0.258(15) Uani 0.368(8) 1 d PDU D 2
C90A C -0.216(2) 0.2780(14) 0.4101(11) 0.185(13) Uani 0.368(8) 1 d PDU D 2
H90D H -0.2321 0.2354 0.3972 0.278 Uiso 0.368(8) 1 calc PR D 2
H90E H -0.2487 0.2895 0.4340 0.278 Uiso 0.368(8) 1 calc PR D 2
H90F H -0.1618 0.2764 0.4235 0.278 Uiso 0.368(8) 1 calc PR D 2
N9A N -0.2028(15) 0.3750(12) 0.3549(8) 0.159(8) Uani 0.368(8) 1 d PDU D 2

loop_
_atom_site_aniso_label
_atom_site_aniso_U_11
_atom_site_aniso_U_22
_atom_site_aniso_U_33
_atom_site_aniso_U_23
_atom_site_aniso_U_13
_atom_site_aniso_U_12
Fe1 0.0307(2) 0.0298(2) 0.0228(2) 0.00005(16) 0.00564(15) -0.00146(17)
Fe2 0.0275(2) 0.0240(2) 0.0275(2) 0.00282(16) 0.00647(15) 0.00305(16)
Fe3 0.0253(2) 0.0241(2) 0.0249(2) 0.00117(15) 0.00579(15) -0.00034(15)
C1 0.0254(13) 0.0230(14) 0.0292(14) -0.0023(11) 0.0062(10) -0.0004(11)
C2 0.0308(14) 0.0221(14) 0.0261(13) 0.0028(11) 0.0030(11) -0.0023(11)
C3 0.0371(16) 0.0428(19) 0.0315(15) 0.0068(14) 0.0099(12) 0.0064(14)
C4 0.0397(18) 0.061(2) 0.0350(17) 0.0157(16) 0.0099(14) 0.0117(17)
C5 0.043(2) 0.063(3) 0.051(2) 0.031(2) 0.0146(16) 0.0120(18)
C6 0.0336(17) 0.044(2) 0.060(2) 0.0224(17) 0.0133(15) 0.0027(15)
C7 0.0241(13) 0.0351(17) 0.0452(18) 0.0104(14) 0.0118(12) 0.0038(12)
C8 0.0259(14) 0.0277(16) 0.0513(19) 0.0045(13) 0.0152(13) 0.0022(12)
C9 0.0353(17) 0.0310(17) 0.066(2) 0.0039(16) 0.0139(16) -0.0026(13)
C10 0.0410(19) 0.0317(19) 0.078(3) -0.0121(18) 0.0115(18) -0.0106(15)
C11 0.0387(18) 0.040(2) 0.053(2) -0.0115(16) 0.0044(15) -0.0072(15)
C12 0.0331(16) 0.0339(17) 0.0399(17) -0.0038(13) 0.0059(13) -0.0049(13)
C13 0.0327(15) 0.0347(17) 0.0293(14) -0.0010(12) 0.0067(11) 0.0017(12)
C14 0.0366(17) 0.0408(19) 0.0420(18) -0.0023(15) 0.0095(14) 0.0083(14)
C15 0.0313(16) 0.054(2) 0.052(2) -0.0016(17) 0.0090(14) 0.0079(15)
C16 0.0266(15) 0.051(2) 0.0465(19) -0.0017(16) 0.0017(13) -0.0001(14)
C17 0.0284(14) 0.0353(17) 0.0284(14) 0.0038(12) 0.0034(11) -0.0020(12)
C18 0.0319(15) 0.0346(16) 0.0257(14) 0.0041(12) 0.0022(11) -0.0046(12)
C19 0.0359(16) 0.0428(19) 0.0345(16) 0.0036(14) -0.0024(13) -0.0084(14)
C20 0.053(2) 0.0395(19) 0.0365(17) -0.0014(15) -0.0029(15) -0.0156(16)
C21 0.056(2) 0.0322(18) 0.0369(17) -0.0024(14) 0.0061(15) -0.0076(15)
C22 0.0414(17) 0.0314(16) 0.0319(15) -0.0002(13) 0.0070(12) -0.0017(13)
C23 0.0411(17) 0.048(2) 0.0248(14) 0.0084(13) 0.0035(12) -0.0019(15)
C24 0.0350(16) 0.0348(17) 0.0356(16) 0.0024(13) -0.0040(12) 0.0017(13)
C25 0.0298(15) 0.0453(19) 0.0348(16) -0.0038(14) -0.0008(12) -0.0014(14)
C26 0.0407(18) 0.0395(19) 0.0366(17) -0.0040(14) -0.0032(13) -0.0052(14)
C27 0.0460(19) 0.051(2) 0.0233(14) -0.0062(14) 0.0002(13) 0.0017(16)
C28 0.0319(15) 0.0352(17) 0.0275(14) 0.0035(12) 0.0028(11) -0.0014(12)
C29 0.0335(16) 0.044(2) 0.0375(17) 0.0009(14) 0.0075(13) 0.0064(14)
C30 0.0466(18) 0.0365(18) 0.0325(16) -0.0036(13) 0.0112(13) 0.0036(14)
C31 0.0469(19) 0.0401(19) 0.0329(16) -0.0090(14) 0.0065(14) -0.0076(15)
C32 0.0326(16) 0.0428(19) 0.0342(16) -0.0070(14) 0.0066(12) -0.0074(14)
C33 0.0312(14) 0.0305(15) 0.0267(14) 0.0019(12) 0.0067(11) -0.0011(12)
C34 0.0326(15) 0.0314(16) 0.0312(15) -0.0034(12) 0.0056(11) -0.0026(12)
C35 0.0339(16) 0.0380(18) 0.0393(17) -0.0011(14) 0.0112(13) -0.0003(13)
C36 0.0296(14) 0.0359(17) 0.0281(14) -0.0022(12) 0.0080(11) -0.0036(12)
C37 0.0303(15) 0.0344(17) 0.0340(16) 0.0015(13) 0.0043(12) -0.0010(12)
C38 0.0421(18) 0.0410(19) 0.0341(16) 0.0065(14) 0.0044(13) -0.0052(15)
C39 0.0433(19) 0.050(2) 0.0398(18) 0.0078(16) 0.0077(14) -0.0148(16)
C40 0.0345(17) 0.059(2) 0.0426(19) 0.0066(17) 0.0052(14) -0.0128(16)
C41 0.0325(16) 0.046(2) 0.0328(16) 0.0023(14) 0.0044(12) -0.0036(14)
C42 0.0454(18) 0.0394(19) 0.0322(16) 0.0025(14) 0.0138(13) 0.0063(15)
C43 0.069(3) 0.041(2) 0.046(2) -0.0027(16) 0.0295(18) -0.0052(18)
C44 0.081(3) 0.053(3) 0.054(2) 0.0040(19) 0.036(2) -0.008(2)
C45 0.077(3) 0.063(3) 0.041(2) 0.0056(19) 0.032(2) 0.005(2)
C46 0.071(3) 0.056(2) 0.0333(18) -0.0014(17) 0.0213(17) 0.007(2)
C47 0.059(2) 0.043(2) 0.0326(17) 0.0014(15) 0.0138(15) 0.0031(17)
C48 0.054(2) 0.0338(17) 0.0272(15) 0.0032(13) 0.0130(13) 0.0064(15)
C49 0.055(2) 0.0362(19) 0.046(2) -0.0009(15) 0.0207(16) 0.0027(16)
C50 0.069(3) 0.039(2) 0.059(2) -0.0046(18) 0.025(2) -0.0006(19)
C51 0.086(3) 0.0306(19) 0.049(2) 0.0022(16) 0.025(2) 0.0079(19)
C52 0.072(3) 0.044(2) 0.0375(19) 0.0017(16) 0.0120(17) 0.023(2)
C53 0.054(2) 0.041(2) 0.0359(17) 0.0018(15) 0.0083(15) 0.0099(16)
C54 0.0452(18) 0.0217(15) 0.0440(18) 0.0024(13) 0.0056(14) 0.0023(13)
C55 0.0408(17) 0.0249(15) 0.0383(17) 0.0067(12) 0.0077(13) 0.0064(13)
C56 0.0336(16) 0.0271(16) 0.0452(18) 0.0082(13) 0.0024(13) 0.0098(12)
C57 0.0402(17) 0.0314(17) 0.0499(19) 0.0103(14) 0.0202(15) 0.0138(14)
C58 0.056(2) 0.0255(16) 0.0367(17) -0.0021(13) 0.0108(14) 0.0096(14)
C59 0.0360(16) 0.0303(16) 0.0369(16) 0.0065(13) 0.0038(12) 0.0026(13)
C60 0.0306(15) 0.0256(15) 0.0383(16) 0.0022(12) 0.0062(12) 0.0030(12)
C61 0.0384(16) 0.0359(17) 0.0317(15) 0.0077(13) 0.0114(12) 0.0062(13)
C62 0.053(2) 0.057(2) 0.0357(18) -0.0021(16) 0.0124(15) 0.0023(18)
C63 0.077(3) 0.074(3) 0.036(2) -0.0058(19) 0.0210(19) 0.010(2)
C64 0.066(3) 0.069(3) 0.049(2) 0.008(2) 0.032(2) 0.011(2)
C65 0.049(2) 0.055(2) 0.055(2) 0.0126(19) 0.0246(18) 0.0068(18)
C66 0.0424(18) 0.042(2) 0.0417(18) 0.0069(15) 0.0123(14) 0.0035(15)
C67 0.0362(16) 0.0341(17) 0.0299(15) 0.0022(12) 0.0059(12) 0.0034(13)
C68 0.0437(19) 0.043(2) 0.0387(18) 0.0098(15) 0.0019(14) -0.0004(15)
C69 0.049(2) 0.057(2) 0.0371(18) 0.0109(17) -0.0068(15) -0.0001(18)
C70 0.0424(19) 0.062(3) 0.0345(17) -0.0021(17) -0.0039(14) -0.0049(17)
C71 0.0463(19) 0.050(2) 0.0331(17) -0.0018(15) 0.0024(14) -0.0099(16)
C72 0.0442(18) 0.0374(18) 0.0288(15) 0.0008(13) 0.0047(13) -0.0010(14)
C73 0.0305(15) 0.0296(16) 0.0403(17) 0.0033(13) 0.0049(12) -0.0022(12)
C74 0.0357(17) 0.0335(18) 0.060(2) 0.0044(16) 0.0113(15) 0.0005(14)
C75 0.0403(19) 0.038(2) 0.078(3) 0.0110(19) 0.0178(18) -0.0046(16)
C76 0.0317(18) 0.051(2) 0.087(3) 0.014(2) 0.0134(18) -0.0045(16)
C77 0.0309(18) 0.046(2) 0.101(4) 0.015(2) 0.008(2) 0.0042(16)
C78 0.0326(17) 0.0366(19) 0.074(3) 0.0158(18) 0.0009(16) 0.0005(14)
C79 0.0352(16) 0.0318(17) 0.0350(16) 0.0007(13) 0.0029(12) 0.0004(13)
C80 0.051(2) 0.0358(19) 0.0409(18) 0.0007(15) 0.0065(15) -0.0106(15)
C81 0.056(2) 0.043(2) 0.047(2) -0.0105(17) 0.0012(17) -0.0129(17)
C82 0.063(2) 0.052(2) 0.0339(18) -0.0082(16) 0.0032(16) -0.0062(19)
C83 0.070(3) 0.046(2) 0.0331(18) 0.0039(15) 0.0039(16) -0.0067(19)
C84 0.055(2) 0.0369(19) 0.0356(17) 0.0012(14) 0.0017(15) -0.0062(16)
N1 0.0301(12) 0.0277(13) 0.0276(12) -0.0017(10) 0.0057(9) -0.0019(10)
N2 0.0286(12) 0.0265(13) 0.0291(12) 0.0023(10) 0.0055(9) -0.0007(10)
N3 0.0289(12) 0.0313(14) 0.0344(13) 0.0085(11) 0.0100(10) 0.0055(10)
N4 0.0259(12) 0.0274(13) 0.0351(13) -0.0010(10) 0.0086(10) -0.0008(10)
N5 0.0317(12) 0.0279(13) 0.0256(12) 0.0014(10) 0.0039(9) -0.0033(10)
N6 0.0283(12) 0.0284(13) 0.0259(12) 0.0026(10) 0.0053(9) 0.0003(10)
P1 0.0271(3) 0.0303(4) 0.0242(3) 0.0005(3) 0.0054(3) -0.0011(3)
P2 0.0371(4) 0.0336(4) 0.0267(4) 0.0004(3) 0.0099(3) 0.0036(3)
P3 0.0315(4) 0.0291(4) 0.0274(4) 0.0039(3) 0.0067(3) 0.0032(3)
P4 0.0292(4) 0.0253(4) 0.0322(4) 0.0028(3) 0.0050(3) 0.0009(3)
P5 0.0327(4) 0.0299(4) 0.0319(4) -0.0014(3) 0.0057(3) -0.0015(3)
P7 0.0301(4) 0.0368(5) 0.0536(5) 0.0029(4) -0.0014(4) 0.0016(3)
F1 0.0507(12) 0.0391(11) 0.0360(10) 0.0062(8) 0.0042(8) 0.0030(9)
F2 0.0442(11) 0.0472(12) 0.0399(11) -0.0041(9) -0.0007(8) -0.0119(9)
F3 0.0377(10) 0.0473(12) 0.0473(11) -0.0028(9) 0.0137(8) 0.0045(9)
F4 0.0442(11) 0.0375(11) 0.0444(11) -0.0081(9) 0.0134(9) 0.0049(9)
F5 0.0492(11) 0.0331(10) 0.0367(10) 0.0036(8) 0.0015(8) -0.0034(8)
F6 0.0399(10) 0.0345(10) 0.0377(10) -0.0049(8) 0.0057(8) -0.0066(8)
P6 0.0450(12) 0.0408(15) 0.0324(9) -0.0029(9) 0.0041(8) 0.0105(8)
F7 0.062(3) 0.142(6) 0.117(5) 0.044(5) -0.009(3) 0.007(4)
F8 0.052(3) 0.139(6) 0.094(4) 0.042(4) 0.004(3) 0.012(3)
F9 0.124(8) 0.067(4) 0.057(5) 0.006(3) 0.037(5) 0.019(5)
F10 0.125(9) 0.073(6) 0.072(5) 0.005(4) -0.014(5) -0.034(6)
F11 0.144(5) 0.036(2) 0.042(2) 0.0008(16) -0.008(2) 0.016(2)
F12 0.154(5) 0.077(3) 0.043(2) -0.002(2) 0.025(3) 0.053(3)
P6A 0.089(5) 0.058(4) 0.038(2) -0.003(3) -0.007(3) 0.038(3)
F7A 0.107(8) 0.079(6) 0.084(7) 0.021(5) -0.023(6) -0.014(6)
F8A 0.139(16) 0.074(11) 0.043(8) -0.006(7) -0.025(10) 0.041(12)
F9A 0.126(10) 0.155(13) 0.062(6) -0.020(8) 0.027(7) 0.061(9)
F10A 0.119(9) 0.050(5) 0.068(5) -0.016(4) -0.019(5) 0.036(6)
F11A 0.086(7) 0.070(8) 0.031(5) -0.007(5) 0.008(5) 0.031(6)
F12A 0.105(9) 0.132(12) 0.109(9) -0.011(9) -0.049(7) 0.017(9)
F13 0.0473(14) 0.0578(17) 0.166(3) -0.0430(19) 0.0019(17) -0.0016(12)
F14 0.0306(11) 0.0575(15) 0.113(2) 0.0026(15) -0.0018(12) 0.0097(10)
F15 0.0523(15) 0.133(3) 0.0535(15) 0.0181(16) 0.0081(11) 0.0178(16)
F16 0.0591(17) 0.120(3) 0.088(2) 0.058(2) -0.0042(14) -0.0095(17)
F17 0.0488(14) 0.0594(16) 0.093(2) -0.0226(14) 0.0121(13) -0.0138(12)
F18 0.0325(10) 0.0515(13) 0.0629(14) -0.0022(11) 0.0049(9) 0.0044(9)
P8 0.0590(19) 0.101(2) 0.0352(14) 0.0134(13) -0.0002(12) -0.0211(17)
F19 0.077(7) 0.056(5) 0.036(4) 0.004(3) -0.006(4) 0.016(6)
F20 0.104(7) 0.231(14) 0.085(7) 0.006(10) 0.032(6) -0.005(10)
F21 0.089(6) 0.064(5) 0.051(4) 0.000(3) -0.016(3) 0.000(4)
F22 0.109(5) 0.073(4) 0.053(3) 0.017(3) 0.019(3) 0.034(4)
F23 0.143(6) 0.080(4) 0.051(3) 0.018(3) -0.006(3) -0.041(4)
F24 0.126(7) 0.130(7) 0.094(6) -0.023(6) -0.015(5) -0.063(6)
P8A 0.099(3) 0.0537(14) 0.0332(12) -0.0064(10) -0.0158(14) 0.0159(14)
F19A 0.118(5) 0.068(4) 0.048(3) -0.003(2) -0.014(3) -0.021(3)
F20A 0.145(8) 0.107(6) 0.057(4) 0.010(4) -0.007(5) 0.059(6)
F21A 0.170(7) 0.051(3) 0.060(3) 0.002(3) -0.028(4) -0.009(4)
F22A 0.088(6) 0.124(8) 0.056(4) -0.001(5) -0.032(4) 0.014(5)
F23A 0.090(8) 0.113(12) 0.060(6) 0.023(7) -0.017(4) -0.007(7)
F24A 0.102(5) 0.057(4) 0.051(3) -0.007(3) 0.003(3) -0.020(3)
C85 0.177(9) 0.156(9) 0.149(9) 0.019(7) 0.034(7) 0.009(7)
C86 0.223(11) 0.240(12) 0.228(11) -0.004(9) 0.011(9) -0.015(9)
N7 0.168(8) 0.057(4) 0.108(6) -0.022(4) 0.021(5) -0.048(5)
C85A 0.13(2) 0.20(3) 0.20(2) 0.01(2) 0.00(2) -0.05(2)
C86A 0.076(15) 0.20(3) 0.16(2) -0.04(2) 0.038(16) -0.047(17)
N7A 0.098(17) 0.16(2) 0.15(2) 0.066(18) 0.023(15) -0.006(16)
C87 0.126(6) 0.171(7) 0.174(7) 0.039(6) 0.049(6) 0.043(6)
C88 0.207(9) 0.245(10) 0.253(10) 0.047(8) 0.031(8) 0.023(8)
N8 0.257(10) 0.279(10) 0.276(10) -0.047(8) 0.066(8) 0.045(8)
C89 0.060(5) 0.108(7) 0.107(6) -0.037(5) 0.000(4) 0.016(5)
C90 0.102(7) 0.126(7) 0.101(7) 0.004(6) 0.006(5) 0.017(6)
N9 0.144(8) 0.115(7) 0.152(8) 0.005(6) 0.021(7) 0.013(6)
C89A 0.258(17) 0.261(18) 0.254(17) 0.006(10) 0.032(10) -0.001(10)
C90A 0.192(15) 0.171(15) 0.186(15) 0.012(9) 0.000(9) -0.002(9)
N9A 0.174(16) 0.166(16) 0.155(15) 0.025(13) 0.098(13) 0.022(14)

loop_
_atom_type_symbol
_atom_type_description
_atom_type_scat_dispersion_real
_atom_type_scat_dispersion_imag
_atom_type_scat_source
C C 0.0033 0.0016 'International Tables Vol C Tables 4.2.6.8 and 6.1.1.4'
H H 0.0000 0.0000 'International Tables Vol C Tables 4.2.6.8 and 6.1.1.4'
N N 0.0061 0.0033 'International Tables Vol C Tables 4.2.6.8 and 6.1.1.4'
O O 0.0106 0.0060 'International Tables Vol C Tables 4.2.6.8 and 6.1.1.4'
F F 0.0171 0.0103 'International Tables Vol C Tables 4.2.6.8 and 6.1.1.4'
P P 0.1023 0.0942 'International Tables Vol C Tables 4.2.6.8 and 6.1.1.4'
Fe Fe 0.3463 0.8444 'International Tables Vol C Tables 4.2.6.8 and 6.1.1.4'

loop_
_geom_angle_atom_site_label_1
_geom_angle_atom_site_label_2
_geom_angle_atom_site_label_3
_geom_angle
N1 Fe1 C23 162.27(12)
N1 Fe1 C24 125.36(12)
C23 Fe1 C24 39.76(13)
N1 Fe1 C27 133.88(13)
C23 Fe1 C27 39.86(14)
C24 Fe1 C27 66.05(14)
N1 Fe1 C25 96.34(12)
C23 Fe1 C25 65.94(13)
C24 Fe1 C25 38.93(13)
C27 Fe1 C25 65.12(13)
N1 Fe1 C26 100.51(13)
C23 Fe1 C26 65.83(14)
C24 Fe1 C26 65.15(13)
C27 Fe1 C26 38.68(14)
C25 Fe1 C26 38.44(13)
N1 Fe1 P1 85.83(8)
C23 Fe1 P1 103.82(10)
C24 Fe1 P1 96.61(10)
C27 Fe1 P1 140.07(11)
C25 Fe1 P1 123.63(10)
C26 Fe1 P1 161.12(10)
N1 Fe1 P2 96.25(8)
C23 Fe1 P2 99.65(10)
C24 Fe1 P2 138.32(10)
C27 Fe1 P2 87.81(10)
C25 Fe1 P2 151.39(10)
C26 Fe1 P2 113.74(10)
P1 Fe1 P2 82.85(3)
N2 Fe2 C57 161.07(12)
N2 Fe2 C56 125.82(12)
C57 Fe2 C56 39.80(13)
N2 Fe2 C58 130.60(13)
C57 Fe2 C58 39.99(15)
C56 Fe2 C58 66.03(14)
N2 Fe2 C55 95.28(12)
C57 Fe2 C55 66.04(13)
C56 Fe2 C55 38.89(13)
C58 Fe2 C55 65.08(13)
N2 Fe2 C54 97.68(12)
C57 Fe2 C54 66.05(14)
C56 Fe2 C54 65.24(13)
C58 Fe2 C54 38.64(13)
C55 Fe2 C54 38.54(13)
N2 Fe2 P4 87.72(8)
C57 Fe2 P4 104.10(11)
C56 Fe2 P4 94.69(10)
C58 Fe2 P4 141.64(11)
C55 Fe2 P4 120.41(10)
C54 Fe2 P4 158.46(10)
N2 Fe2 P3 95.85(8)
C57 Fe2 P3 100.20(10)
C56 Fe2 P3 138.22(10)
C58 Fe2 P3 90.42(10)
C55 Fe2 P3 154.52(10)
C54 Fe2 P3 117.00(10)
P4 Fe2 P3 82.89(3)
C2 Fe3 C1 95.72(12)
C2 Fe3 N4 89.96(11)
C1 Fe3 N4 93.42(12)
C2 Fe3 N5 94.34(12)
C1 Fe3 N5 90.75(11)
N4 Fe3 N5 173.69(11)
C2 Fe3 N6 173.09(11)
C1 Fe3 N6 89.60(11)
N4 Fe3 N6 94.14(10)
N5 Fe3 N6 81.15(10)
C2 Fe3 N3 88.99(11)
C1 Fe3 N3 172.91(12)
N4 Fe3 N3 81.25(11)
N5 Fe3 N3 94.19(11)
N6 Fe3 N3 86.14(10)
N1 C1 Fe3 173.1(3)
N2 C2 Fe3 172.6(3)
N3 C3 C4 122.4(3)
N3 C3 H3A 118.8
C4 C3 H3A 118.8
C5 C4 C3 118.9(4)
C5 C4 H4A 120.6
C3 C4 H4A 120.6
C4 C5 C6 119.8(3)
C4 C5 H5A 120.1
C6 C5 H5A 120.1
C5 C6 C7 119.3(4)
C5 C6 H6A 120.3
C7 C6 H6A 120.3
N3 C7 C6 121.0(3)
N3 C7 C8 114.4(3)
C6 C7 C8 124.6(3)
N4 C8 C9 121.5(3)
N4 C8 C7 114.5(3)
C9 C8 C7 124.0(3)
C10 C9 C8 118.8(3)
C10 C9 H9A 120.6
C8 C9 H9A 120.6
C11 C10 C9 120.2(3)
C11 C10 H10A 119.9
C9 C10 H10A 119.9
C10 C11 C12 118.8(4)
C10 C11 H11A 120.6
C12 C11 H11A 120.6
N4 C12 C11 122.2(3)
N4 C12 H12A 118.9
C11 C12 H12A 118.9
N6 C13 C14 122.6(3)
N6 C13 H13A 118.7
C14 C13 H13A 118.7
C13 C14 C15 118.8(3)
C13 C14 H14A 120.6
C15 C14 H14A 120.6
C16 C15 C14 119.6(3)
C16 C15 H15A 120.2
C14 C15 H15A 120.2
C15 C16 C17 119.2(3)
C15 C16 H16A 120.4
C17 C16 H16A 120.4
N6 C17 C16 121.6(3)
N6 C17 C18 114.4(3)
C16 C17 C18 123.9(3)
N5 C18 C19 121.2(3)
N5 C18 C17 114.3(3)
C19 C18 C17 124.5(3)
C20 C19 C18 119.4(3)
C20 C19 H19A 120.3
C18 C19 H19A 120.3
C19 C20 C21 119.6(3)
C19 C20 H20A 120.2
C21 C20 H20A 120.2
C20 C21 C22 119.2(3)
C20 C21 H21A 120.4
C22 C21 H21A 120.4
N5 C22 C21 122.2(3)
N5 C22 H22A 118.9
C21 C22 H22A 118.9
C24 C23 C27 107.6(3)
C24 C23 Fe1 71.37(18)
C27 C23 Fe1 71.40(19)
C24 C23 H23A 126.1
C27 C23 H23A 126.1
Fe1 C23 H23A 126.1
C25 C24 C23 108.0(3)
C25 C24 Fe1 72.09(19)
C23 C24 Fe1 68.87(18)
C25 C24 H24A 126.0
C23 C24 H24A 126.0
Fe1 C24 H24A 126.0
C26 C25 C24 108.0(3)
C26 C25 Fe1 70.84(19)
C24 C25 Fe1 68.98(18)
C26 C25 H25A 126.0
C24 C25 H25A 126.0
Fe1 C25 H25A 126.0
C27 C26 C25 108.4(3)
C27 C26 Fe1 69.12(19)
C25 C26 Fe1 70.73(18)
C27 C26 H26A 125.8
C25 C26 H26A 125.8
Fe1 C26 H26A 125.8
C26 C27 C23 108.0(3)
C26 C27 Fe1 72.20(19)
C23 C27 Fe1 68.75(18)
C26 C27 H27A 126.0
C23 C27 H27A 126.0
Fe1 C27 H27A 126.0
C29 C28 P1 108.8(2)
C29 C28 H28A 109.9
P1 C28 H28A 109.9
C29 C28 H28B 109.9
P1 C28 H28B 109.9
H28A C28 H28B 108.3
C28 C29 P2 109.9(2)
C28 C29 H29A 109.7
P2 C29 H29A 109.7
C28 C29 H29B 109.7
P2 C29 H29B 109.7
H29A C29 H29B 108.2
C31 C30 C35 120.0(3)
C31 C30 H30A 120.0
C35 C30 H30A 120.0
C30 C31 C32 120.5(3)
C30 C31 H31A 119.7
C32 C31 H31A 119.7
C31 C32 C33 120.2(3)
C31 C32 H32A 119.9
C33 C32 H32A 119.9
C34 C33 C32 118.9(3)
C34 C33 P1 122.2(2)
C32 C33 P1 118.8(2)
C33 C34 C35 120.2(3)
C33 C34 H34A 119.9
C35 C34 H34A 119.9
C30 C35 C34 120.1(3)
C30 C35 H35A 119.9
C34 C35 H35A 119.9
C41 C36 C37 118.9(3)
C41 C36 P1 121.5(3)
C37 C36 P1 119.5(2)
C38 C37 C36 120.6(3)
C38 C37 H37A 119.7
C36 C37 H37A 119.7
C37 C38 C39 120.2(3)
C37 C38 H38A 119.9
C39 C38 H38A 119.9
C40 C39 C38 119.5(3)
C40 C39 H39A 120.3
C38 C39 H39A 120.3
C39 C40 C41 120.9(3)
C39 C40 H40A 119.6
C41 C40 H40A 119.6
C40 C41 C36 120.0(3)
C40 C41 H41A 120.0
C36 C41 H41A 120.0
C43 C42 C47 119.1(3)
C43 C42 P2 120.0(3)
C47 C42 P2 120.8(3)
C42 C43 C44 120.6(4)
C42 C43 H43A 119.7
C44 C43 H43A 119.7
C45 C44 C43 120.1(4)
C45 C44 H44A 120.0
C43 C44 H44A 120.0
C44 C45 C46 120.1(4)
C44 C45 H45A 120.0
C46 C45 H45A 120.0
C45 C46 C47 120.6(4)
C45 C46 H46A 119.7
C47 C46 H46A 119.7
C42 C47 C46 119.6(4)
C42 C47 H47A 120.2
C46 C47 H47A 120.2
C49 C48 C53 119.3(3)
C49 C48 P2 121.9(3)
C53 C48 P2 118.8(3)
C48 C49 C50 120.6(4)
C48 C49 H49A 119.7
C50 C49 H49A 119.7
C51 C50 C49 119.6(4)
C51 C50 H50A 120.2
C49 C50 H50A 120.2
C52 C51 C50 120.5(4)
C52 C51 H51A 119.7
C50 C51 H51A 119.7
C51 C52 C53 120.3(4)
C51 C52 H52A 119.9
C53 C52 H52A 119.9
C52 C53 C48 119.7(4)
C52 C53 H53A 120.2
C48 C53 H53A 120.2
C58 C54 C55 107.9(3)
C58 C54 Fe2 69.14(19)
C55 C54 Fe2 70.17(19)
C58 C54 H54A 126.0
C55 C54 H54A 126.0
Fe2 C54 H54A 126.0
C56 C55 C54 108.5(3)
C56 C55 Fe2 69.31(18)
C54 C55 Fe2 71.30(18)
C56 C55 H55A 125.8
C54 C55 H55A 125.8
Fe2 C55 H55A 125.8
C55 C56 C57 108.2(3)
C55 C56 Fe2 71.80(18)
C57 C56 Fe2 69.18(18)
C55 C56 H56A 125.9
C57 C56 H56A 125.9
Fe2 C56 H56A 125.9
C56 C57 C58 107.0(3)
C56 C57 Fe2 71.02(18)
C58 C57 Fe2 71.19(18)
C56 C57 H57A 126.4
C58 C57 H57A 126.4
Fe2 C57 H57A 126.4
C54 C58 C57 108.4(3)
C54 C58 Fe2 72.22(19)
C57 C58 Fe2 68.82(18)
C54 C58 H58A 125.8
C57 C58 H58A 125.8
Fe2 C58 H58A 125.8
C60 C59 P3 109.4(2)
C60 C59 H59A 109.8
P3 C59 H59A 109.8
C60 C59 H59B 109.8
P3 C59 H59B 109.8
H59A C59 H59B 108.2
C59 C60 P4 108.6(2)
C59 C60 H60A 110.0
P4 C60 H60A 110.0
C59 C60 H60B 110.0
P4 C60 H60B 110.0
H60A C60 H60B 108.4
C66 C61 C62 119.4(3)
C66 C61 P3 120.9(3)
C62 C61 P3 119.5(3)
C63 C62 C61 118.7(4)
C63 C62 H62A 120.7
C61 C62 H62A 120.7
C64 C63 C62 121.3(4)
C64 C63 H63A 119.4
C62 C63 H63A 119.4
C63 C64 C65 120.5(4)
C63 C64 H64A 119.8
C65 C64 H64A 119.8
C64 C65 C66 119.7(4)
C64 C65 H65A 120.2
C66 C65 H65A 120.2
C65 C66 C61 120.5(4)
C65 C66 H66A 119.8
C61 C66 H66A 119.8
C72 C67 C68 119.4(3)
C72 C67 P3 121.7(2)
C68 C67 P3 118.9(3)
C69 C68 C67 119.6(3)
C69 C68 H68A 120.2
C67 C68 H68A 120.2
C70 C69 C68 120.7(3)
C70 C69 H69A 119.7
C68 C69 H69A 119.7
C71 C70 C69 119.7(3)
C71 C70 H70A 120.2
C69 C70 H70A 120.2
C70 C71 C72 120.0(3)
C70 C71 H71A 120.0
C72 C71 H71A 120.0
C67 C72 C71 120.6(3)
C67 C72 H72A 119.7
C71 C72 H72A 119.7
C78 C73 C74 118.8(3)
C78 C73 P4 120.5(3)
C74 C73 P4 120.7(3)
C75 C74 C73 119.9(3)
C75 C74 H74A 120.0
C73 C74 H74A 120.0
C76 C75 C74 120.4(4)
C76 C75 H75A 119.8
C74 C75 H75A 119.8
C77 C76 C75 119.8(4)
C77 C76 H76A 120.1
C75 C76 H76A 120.1
C76 C77 C78 120.2(4)
C76 C77 H77A 119.9
C78 C77 H77A 119.9
C73 C78 C77 120.9(3)
C73 C78 H78A 119.5
C77 C78 H78A 119.5
C84 C79 C80 119.5(3)
C84 C79 P4 121.6(3)
C80 C79 P4 118.9(3)
C81 C80 C79 120.4(3)
C81 C80 H80A 119.8
C79 C80 H80A 119.8
C82 C81 C80 120.1(4)
C82 C81 H81A 120.0
C80 C81 H81A 120.0
C81 C82 C83 120.7(4)
C81 C82 H82A 119.7
C83 C82 H82A 119.7
C82 C83 C84 119.7(4)
C82 C83 H83A 120.2
C84 C83 H83A 120.2
C79 C84 C83 119.6(3)
C79 C84 H84A 120.2
C83 C84 H84A 120.2
C1 N1 Fe1 173.7(2)
C2 N2 Fe2 178.8(3)
C3 N3 C7 118.6(3)
C3 N3 Fe3 126.9(2)
C7 N3 Fe3 114.4(2)
C12 N4 C8 118.4(3)
C12 N4 Fe3 126.2(2)
C8 N4 Fe3 115.4(2)
C22 N5 C18 118.4(3)
C22 N5 Fe3 126.4(2)
C18 N5 Fe3 115.3(2)
C13 N6 C17 118.1(3)
C13 N6 Fe3 127.1(2)
C17 N6 Fe3 114.7(2)
C33 P1 C28 107.22(14)
C33 P1 C36 102.35(14)
C28 P1 C36 104.79(15)
C33 P1 Fe1 115.48(10)
C28 P1 Fe1 103.90(11)
C36 P1 Fe1 121.96(10)
C48 P2 C42 104.15(15)
C48 P2 C29 106.82(17)
C42 P2 C29 105.61(16)
C48 P2 Fe1 113.74(12)
C42 P2 Fe1 116.26(12)
C29 P2 Fe1 109.55(11)
C67 P3 C61 103.82(15)
C67 P3 C59 105.86(15)
C61 P3 C59 106.31(15)
C67 P3 Fe2 114.23(11)
C61 P3 Fe2 116.06(11)
C59 P3 Fe2 109.77(11)
C79 P4 C73 104.68(15)
C79 P4 C60 106.31(15)
C73 P4 C60 104.79(15)
C79 P4 Fe2 116.62(11)
C73 P4 Fe2 119.67(11)
C60 P4 Fe2 103.45(11)
F1 P5 F3 90.92(12)
F1 P5 F2 90.82(12)
F3 P5 F2 90.74(12)
F1 P5 F4 90.19(11)
F3 P5 F4 178.54(13)
F2 P5 F4 90.19(12)
F1 P5 F5 179.09(12)
F3 P5 F5 89.51(11)
F2 P5 F5 89.97(11)
F4 P5 F5 89.36(11)
F1 P5 F6 89.77(11)
F3 P5 F6 89.50(11)
F2 P5 F6 179.35(13)
F4 P5 F6 89.55(11)
F5 P5 F6 89.44(11)
F15 P7 F13 91.3(2)
F15 P7 F17 89.87(18)
F13 P7 F17 178.50(19)
F15 P7 F14 89.81(16)
F13 P7 F14 90.78(15)
F17 P7 F14 90.16(14)
F15 P7 F16 178.6(2)
F13 P7 F16 89.3(2)
F17 P7 F16 89.49(19)
F14 P7 F16 91.42(17)
F15 P7 F18 90.35(14)
F13 P7 F18 89.04(14)
F17 P7 F18 90.01(13)
F14 P7 F18 179.77(17)
F16 P7 F18 88.42(15)
F9 P6 F11 87.5(6)
F9 P6 F8 84.9(6)
F11 P6 F8 94.2(4)
F9 P6 F12 173.8(6)
F11 P6 F12 91.1(3)
F8 P6 F12 89.1(4)
F9 P6 F7 92.8(6)
F11 P6 F7 88.1(4)
F8 P6 F7 176.7(6)
F12 P6 F7 93.2(5)
F9 P6 F10 93.7(7)
F11 P6 F10 177.1(6)
F8 P6 F10 88.5(6)
F12 P6 F10 88.0(5)
F7 P6 F10 89.3(6)
F11A P6A F9A 89.5(10)
F11A P6A F8A 89.7(13)
F9A P6A F8A 163.2(13)
F11A P6A F10A 167.8(15)
F9A P6A F10A 83.9(8)
F8A P6A F10A 93.7(12)
F11A P6A F12A 87.4(13)
F9A P6A F12A 91.3(10)
F8A P6A F12A 71.9(11)
F10A P6A F12A 82.5(8)
F11A P6A F7A 91.8(12)
F9A P6A F7A 89.6(9)
F8A P6A F7A 107.2(12)
F10A P6A F7A 98.3(9)
F12A P6A F7A 178.8(11)
F24 P8 F22 95.7(6)
F24 P8 F21 173.8(8)
F22 P8 F21 90.2(5)
F24 P8 F23 93.9(6)
F22 P8 F23 91.6(5)
F21 P8 F23 87.9(4)
F24 P8 F20 88.4(8)
F22 P8 F20 174.9(7)
F21 P8 F20 85.6(7)
F23 P8 F20 91.3(6)
F24 P8 F19 89.1(9)
F22 P8 F19 93.8(7)
F21 P8 F19 88.5(8)
F23 P8 F19 173.6(7)
F20 P8 F19 83.2(8)
F21A P8A F22A 89.9(5)
F21A P8A F23A 173.0(8)
F22A P8A F23A 90.2(9)
F21A P8A F24A 91.2(4)
F22A P8A F24A 89.9(5)
F23A P8A F24A 95.8(8)
F21A P8A F19A 91.1(4)
F22A P8A F19A 177.8(5)
F23A P8A F19A 89.0(9)
F24A P8A F19A 88.2(4)
F21A P8A F20A 90.5(5)
F22A P8A F20A 90.6(6)
F23A P8A F20A 82.5(8)
F24A P8A F20A 178.3(5)
F19A P8A F20A 91.4(5)
N7 C85 C86 170.5(19)
C85 C86 H86A 109.5
C85 C86 H86B 109.5
H86A C86 H86B 109.5
C85 C86 H86C 109.5
H86A C86 H86C 109.5
H86B C86 H86C 109.5
N7A C85A C86A 152(3)
C85A C86A H86D 109.5
C85A C86A H86E 109.5
H86D C86A H86E 109.5
C85A C86A H86F 109.5
H86D C86A H86F 109.5
H86E C86A H86F 109.5
N8 C87 C88 152.5(16)
C87 C88 H88A 109.5
C87 C88 H88B 109.5
H88A C88 H88B 109.5
C87 C88 H88C 109.5
H88A C88 H88C 109.5
H88B C88 H88C 109.5
N9 C89 C90 161.7(14)
C89 C90 H90A 109.5
C89 C90 H90B 109.5
H90A C90 H90B 109.5
C89 C90 H90C 109.5
H90A C90 H90C 109.5
H90B C90 H90C 109.5
N9A C89A C90A 149(3)
C89A C90A H90D 109.5
C89A C90A H90E 109.5
H90D C90A H90E 109.5
C89A C90A H90F 109.5
H90D C90A H90F 109.5
H90E C90A H90F 109.5

loop_
_geom_bond_atom_site_label_1
_geom_bond_atom_site_label_2
_geom_bond_distance
Fe1 N1 1.905(3)
Fe1 C23 2.075(3)
Fe1 C24 2.108(3)
Fe1 C27 2.111(3)
Fe1 C25 2.149(3)
Fe1 C26 2.151(3)
Fe1 P1 2.2528(9)
Fe1 P2 2.2724(9)
Fe2 N2 1.893(2)
Fe2 C57 2.080(3)
Fe2 C56 2.105(3)
Fe2 C58 2.112(3)
Fe2 C55 2.137(3)
Fe2 C54 2.152(3)
Fe2 P4 2.2560(9)
Fe2 P3 2.2675(9)
Fe3 C2 1.874(3)
Fe3 C1 1.879(3)
Fe3 N4 1.969(3)
Fe3 N5 1.980(3)
Fe3 N6 1.996(2)
Fe3 N3 2.002(3)
C1 N1 1.165(4)
C2 N2 1.164(4)
C3 N3 1.349(4)
C3 C4 1.389(5)
C3 H3A 0.9300
C4 C5 1.371(6)
C4 H4A 0.9300
C5 C6 1.379(6)
C5 H5A 0.9300
C6 C7 1.398(5)
C6 H6A 0.9300
C7 N3 1.360(4)
C7 C8 1.458(5)
C8 N4 1.364(4)
C8 C9 1.388(5)
C9 C10 1.374(6)
C9 H9A 0.9300
C10 C11 1.368(6)
C10 H10A 0.9300
C11 C12 1.387(5)
C11 H11A 0.9300
C12 N4 1.344(4)
C12 H12A 0.9300
C13 N6 1.353(4)
C13 C14 1.371(4)
C13 H13A 0.9300
C14 C15 1.390(5)
C14 H14A 0.9300
C15 C16 1.368(5)
C15 H15A 0.9300
C16 C17 1.390(4)
C16 H16A 0.9300
C17 N6 1.360(4)
C17 C18 1.465(5)
C18 N5 1.361(4)
C18 C19 1.393(4)
C19 C20 1.367(5)
C19 H19A 0.9300
C20 C21 1.376(5)
C20 H20A 0.9300
C21 C22 1.380(5)
C21 H21A 0.9300
C22 N5 1.349(4)
C22 H22A 0.9300
C23 C24 1.423(5)
C23 C27 1.427(5)
C23 H23A 0.9800
C24 C25 1.419(5)
C24 H24A 0.9800
C25 C26 1.415(5)
C25 H25A 0.9800
C26 C27 1.412(5)
C26 H26A 0.9800
C27 H27A 0.9800
C28 C29 1.533(4)
C28 P1 1.824(3)
C28 H28A 0.9700
C28 H28B 0.9700
C29 P2 1.850(4)
C29 H29A 0.9700
C29 H29B 0.9700
C30 C31 1.375(5)
C30 C35 1.378(5)
C30 H30A 0.9300
C31 C32 1.383(5)
C31 H31A 0.9300
C32 C33 1.400(4)
C32 H32A 0.9300
C33 C34 1.386(4)
C33 P1 1.820(3)
C34 C35 1.397(4)
C34 H34A 0.9300
C35 H35A 0.9300
C36 C41 1.389(4)
C36 C37 1.399(4)
C36 P1 1.825(3)
C37 C38 1.378(5)
C37 H37A 0.9300
C38 C39 1.388(5)
C38 H38A 0.9300
C39 C40 1.376(5)
C39 H39A 0.9300
C40 C41 1.387(5)
C40 H40A 0.9300
C41 H41A 0.9300
C42 C43 1.387(5)
C42 C47 1.394(5)
C42 P2 1.823(3)
C43 C44 1.388(5)
C43 H43A 0.9300
C44 C45 1.373(6)
C44 H44A 0.9300
C45 C46 1.374(6)
C45 H45A 0.9300
C46 C47 1.394(5)
C46 H46A 0.9300
C47 H47A 0.9300
C48 C49 1.380(5)
C48 C53 1.409(5)
C48 P2 1.818(4)
C49 C50 1.391(5)
C49 H49A 0.9300
C50 C51 1.387(6)
C50 H50A 0.9300
C51 C52 1.374(6)
C51 H51A 0.9300
C52 C53 1.388(5)
C52 H52A 0.9300
C53 H53A 0.9300
C54 C58 1.411(5)
C54 C55 1.416(5)
C54 H54A 0.9800
C55 C56 1.412(5)
C55 H55A 0.9800
C56 C57 1.425(5)
C56 H56A 0.9800
C57 C58 1.434(5)
C57 H57A 0.9800
C58 H58A 0.9800
C59 C60 1.530(4)
C59 P3 1.857(3)
C59 H59A 0.9700
C59 H59B 0.9700
C60 P4 1.834(3)
C60 H60A 0.9700
C60 H60B 0.9700
C61 C66 1.391(5)
C61 C62 1.397(5)
C61 P3 1.824(3)
C62 C63 1.396(5)
C62 H62A 0.9300
C63 C64 1.360(7)
C63 H63A 0.9300
C64 C65 1.374(6)
C64 H64A 0.9300
C65 C66 1.389(5)
C65 H65A 0.9300
C66 H66A 0.9300
C67 C72 1.382(5)
C67 C68 1.402(5)
C67 P3 1.815(3)
C68 C69 1.388(5)
C68 H68A 0.9300
C69 C70 1.385(6)
C69 H69A 0.9300
C70 C71 1.383(5)
C70 H70A 0.9300
C71 C72 1.391(5)
C71 H71A 0.9300
C72 H72A 0.9300
C73 C78 1.384(5)
C73 C74 1.394(5)
C73 P4 1.828(3)
C74 C75 1.389(5)
C74 H74A 0.9300
C75 C76 1.385(6)
C75 H75A 0.9300
C76 C77 1.368(6)
C76 H76A 0.9300
C77 C78 1.386(5)
C77 H77A 0.9300
C78 H78A 0.9300
C79 C84 1.392(5)
C79 C80 1.395(5)
C79 P4 1.813(3)
C80 C81 1.381(5)
C80 H80A 0.9300
C81 C82 1.376(6)
C81 H81A 0.9300
C82 C83 1.380(6)
C82 H82A 0.9300
C83 C84 1.404(5)
C83 H83A 0.9300
C84 H84A 0.9300
P5 F1 1.597(2)
P5 F3 1.599(2)
P5 F2 1.604(2)
P5 F4 1.608(2)
P5 F5 1.612(2)
P5 F6 1.615(2)
P7 F15 1.575(3)
P7 F13 1.584(3)
P7 F17 1.585(3)
P7 F14 1.593(2)
P7 F16 1.594(3)
P7 F18 1.610(2)
P6 F9 1.541(14)
P6 F11 1.561(5)
P6 F8 1.562(6)
P6 F12 1.581(6)
P6 F7 1.589(7)
P6 F10 1.607(14)
P6A F11A 1.47(3)
P6A F9A 1.545(14)
P6A F8A 1.57(3)
P6A F10A 1.573(12)
P6A F12A 1.608(16)
P6A F7A 1.641(15)
P8 F24 1.529(10)
P8 F22 1.564(7)
P8 F21 1.582(8)
P8 F23 1.596(7)
P8 F20 1.657(13)
P8 F19 1.673(19)
P8A F21A 1.571(7)
P8A F22A 1.576(9)
P8A F23A 1.58(2)
P8A F24A 1.596(7)
P8A F19A 1.607(7)
P8A F20A 1.685(10)
C85 N7 1.135(9)
C85 C86 1.490(9)
C86 H86A 0.9600
C86 H86B 0.9600
C86 H86C 0.9600
C85A N7A 1.149(10)
C85A C86A 1.474(10)
C86A H86D 0.9600
C86A H86E 0.9600
C86A H86F 0.9600
C87 N8 1.191(9)
C87 C88 1.435(8)
C88 H88A 0.9600
C88 H88B 0.9600
C88 H88C 0.9600
C89 N9 1.097(8)
C89 C90 1.418(8)
C90 H90A 0.9600
C90 H90B 0.9600
C90 H90C 0.9600
C89A N9A 1.161(10)
C89A C90A 1.477(10)
C90A H90D 0.9600
C90A H90E 0.9600
C90A H90F 0.9600
